data_7218680
loop_
_publ_author_name
'Ling, Irene'
'Sobolev, Alexandre N.'
'Hashim, Rauzah'
'Harrowfield, Jack M.'

_publ_section_title
;
 Stereochemistry of cage amine complexes -- probing the ligand
 conformational flexibility with hydrogen bonds
;
_journal_issue 48
_journal_name_full CrystEngComm
_journal_page_first 11058
_journal_paper_doi 10.1039/C4CE01980F
_journal_volume 16
_journal_year 2014
_chemical_formula_moiety 'C14 H30 Cl2 Co N6, 3(Cl), 3.67(H2 O)'
_chemical_formula_sum 'C14 H37.33 Cl5 Co N6 O3.67'
_chemical_formula_weight 584.69
_chemical_name_systematic
; 
 ? 
;
_space_group_IT_number 2
_symmetry_cell_setting triclinic
_symmetry_Int_Tables_number 2
_symmetry_space_group_name_Hall '-P 1'
_symmetry_space_group_name_H-M 'P -1'
_atom_sites_solution_hydrogens geom
_atom_sites_solution_primary direct
_atom_sites_solution_secondary difmap
_audit_creation_method SHELXL-97
_cell_angle_alpha 97.456(1)
_cell_angle_beta 101.802(2)
_cell_angle_gamma 102.069(2)
_cell_formula_units_Z 4
_cell_length_a 9.4847(2)
_cell_length_b 16.2433(3)
_cell_length_c 16.9867(3)
_cell_measurement_reflns_used 51529
_cell_measurement_temperature 100(2)
_cell_measurement_theta_max 37.32
_cell_measurement_theta_min 2.93
_cell_volume 2464.05(9)
_computing_cell_refinement
;
CrysAlisPro, Oxford Diffraction Ltd.,
Version 1.171.34.44 (release 25-10-2010 CrysAlis171 .NET)
(compiled Oct 25 2010,18:11:34)
;
_computing_data_collection
;
CrysAlisPro, Oxford Diffraction Ltd.,
Version 1.171.34.44 (release 25-10-2010 CrysAlis171 .NET)
(compiled Oct 25 2010,18:11:34)
;
_computing_data_reduction
;
CrysAlisPro, Oxford Diffraction Ltd.,
Version 1.171.34.44 (release 25-10-2010 CrysAlis171 .NET)
(compiled Oct 25 2010,18:11:34)
;
_computing_molecular_graphics 'Mercury CSD v. 2.3 (2009)'
_computing_publication_material 'SHELXL-97 (Sheldrick, 2008)'
_computing_structure_refinement 'SHELXL-97 (Sheldrick, 2008)'
_computing_structure_solution 'SHELXS-97 (Sheldrick, 2008)'
_diffrn_ambient_temperature 100(2)
_diffrn_detector_area_resol_mean 16.0009
_diffrn_measured_fraction_theta_full 0.999
_diffrn_measured_fraction_theta_max 0.957
_diffrn_measurement_device_type 'Oxford Diffraction Xcalibur-S, Sapphire3 CCD'
_diffrn_measurement_method '\w scans'
_diffrn_radiation_monochromator graphite
_diffrn_radiation_source 'normal-focus sealed tube'
_diffrn_radiation_type MoK\a
_diffrn_radiation_wavelength 0.71073
_diffrn_reflns_av_R_equivalents 0.0239
_diffrn_reflns_av_sigmaI/netI 0.0227
_diffrn_reflns_limit_h_max 16
_diffrn_reflns_limit_h_min -15
_diffrn_reflns_limit_k_max 27
_diffrn_reflns_limit_k_min -27
_diffrn_reflns_limit_l_max 28
_diffrn_reflns_limit_l_min -28
_diffrn_reflns_number 93752
_diffrn_reflns_theta_full 35.00
_diffrn_reflns_theta_max 37.42
_diffrn_reflns_theta_min 2.94
_exptl_absorpt_coefficient_mu 1.270
_exptl_absorpt_correction_T_max 1.0000
_exptl_absorpt_correction_T_min 0.9884
_exptl_absorpt_correction_type multi-scan
_exptl_absorpt_process_details
;
CrysAlisPro, Oxford Diffraction Ltd.,
Version 1.171.34.44 (release 25-10-2010 CrysAlis171 .NET)
(compiled Oct 25 2010,18:11:34)
Empirical absorption correction using spherical harmonics,
 implemented in SCALE3 ABSPACK scaling algorithm.
;
_exptl_crystal_colour orange
_exptl_crystal_density_diffrn 1.576
_exptl_crystal_density_method 'not measured'
_exptl_crystal_description prism
_exptl_crystal_F_000 1219
_exptl_crystal_size_max 0.32
_exptl_crystal_size_mid 0.29
_exptl_crystal_size_min 0.26
_refine_diff_density_max 0.698
_refine_diff_density_min -0.494
_refine_diff_density_rms 0.073
_refine_ls_extinction_method none
_refine_ls_goodness_of_fit_ref 1.004
_refine_ls_hydrogen_treatment constr
_refine_ls_matrix_type full
_refine_ls_number_parameters 541
_refine_ls_number_reflns 24665
_refine_ls_number_restraints 0
_refine_ls_restrained_S_all 1.004
_refine_ls_R_factor_all 0.0337
_refine_ls_R_factor_gt 0.0286
_refine_ls_shift/su_max 0.002
_refine_ls_shift/su_mean 0.000
_refine_ls_structure_factor_coef Fsqd
_refine_ls_weighting_details 'calc w=1/[\s^2^(Fo^2^)+(0.0400P)^2^+0.7600P] where P=(Fo^2^+2Fc^2^)/3'
_refine_ls_weighting_scheme calc
_refine_ls_wR_factor_gt 0.0727
_refine_ls_wR_factor_ref 0.0755
_reflns_number_gt 22189
_reflns_number_total 24665
_reflns_threshold_expression >2sigma(I)
_cod_data_source_file c4ce01980f1.cif
_cod_data_source_block cmpnd01
_cod_depositor_comments 'Adding full bibliography for 7218680--7218682.cif.'
_cod_original_cell_volume 2464.05(8)
_cod_database_code 7218680

loop_
_symmetry_equiv_pos_as_xyz
'x, y, z'
'-x, -y, -z'

loop_
_atom_site_label
_atom_site_type_symbol
_atom_site_fract_x
_atom_site_fract_y
_atom_site_fract_z
_atom_site_U_iso_or_equiv
_atom_site_adp_type
_atom_site_occupancy
_atom_site_symmetry_multiplicity
_atom_site_calc_flag
_atom_site_refinement_flags
_atom_site_disorder_assembly
_atom_site_disorder_group
Co1 Co 0.800659(12) 0.456436(7) 0.236410(7) 0.00826(2) Uani 1 1 d . . .
Cl11 Cl 1.11186(3) 0.375114(15) 0.061936(15) 0.01770(4) Uani 1 1 d . . .
Cl12 Cl 0.48403(3) 0.540032(16) 0.406087(15) 0.01903(4) Uani 1 1 d . . .
C11 C 0.99669(9) 0.40620(6) 0.12721(5) 0.01228(13) Uani 1 1 d . . .
C12A C 0.88021(10) 0.32472(6) 0.12550(6) 0.01374(14) Uani 1 1 d . . .
H12A H 0.8154 0.3055 0.0696 0.016 Uiso 1 1 calc R . .
H12B H 0.9309 0.2790 0.1387 0.016 Uiso 1 1 calc R . .
N13A N 0.78655(8) 0.33765(5) 0.18471(4) 0.01076(11) Uani 1 1 d . . .
H13A H 0.6885 0.3158 0.1555 0.013 Uiso 1 1 calc R . .
C14A C 0.81051(10) 0.28730(6) 0.25194(6) 0.01396(14) Uani 1 1 d . . .
H14A H 0.9173 0.3000 0.2794 0.017 Uiso 1 1 calc R . .
H14B H 0.7752 0.2252 0.2299 0.017 Uiso 1 1 calc R . .
C15A C 0.72258(10) 0.31400(5) 0.31144(5) 0.01384(14) Uani 1 1 d . . .
H15A H 0.6150 0.2965 0.2853 0.017 Uiso 1 1 calc R . .
H15B H 0.7410 0.2866 0.3601 0.017 Uiso 1 1 calc R . .
N16A N 0.77234(8) 0.40912(5) 0.33582(4) 0.01082(11) Uani 1 1 d . . .
H16A H 0.8663 0.4205 0.3706 0.013 Uiso 1 1 calc R . .
C17A C 0.67676(10) 0.44453(6) 0.38505(5) 0.01356(14) Uani 1 1 d . . .
H17A H 0.7385 0.4737 0.4398 0.016 Uiso 1 1 calc R . .
H17B H 0.5994 0.3968 0.3925 0.016 Uiso 1 1 calc R . .
C12B C 1.09901(9) 0.44195(6) 0.21185(6) 0.01350(14) Uani 1 1 d . . .
H12C H 1.1409 0.3960 0.2330 0.016 Uiso 1 1 calc R . .
H12D H 1.1825 0.4879 0.2075 0.016 Uiso 1 1 calc R . .
N13B N 1.01949(8) 0.47714(5) 0.27078(5) 0.01123(11) Uani 1 1 d . . .
H13B H 1.0387 0.4511 0.3161 0.013 Uiso 1 1 calc R . .
C14B C 1.08120(10) 0.57068(6) 0.30107(6) 0.01466(14) Uani 1 1 d . . .
H14C H 1.0836 0.6015 0.2546 0.018 Uiso 1 1 calc R . .
H14D H 1.1835 0.5818 0.3352 0.018 Uiso 1 1 calc R . .
C15B C 0.98048(10) 0.60016(6) 0.35113(6) 0.01512(14) Uani 1 1 d . . .
H15C H 0.9848 0.5732 0.4003 0.018 Uiso 1 1 calc R . .
H15D H 1.0106 0.6631 0.3687 0.018 Uiso 1 1 calc R . .
N16B N 0.82745(8) 0.57330(5) 0.29683(5) 0.01170(11) Uani 1 1 d . . .
H16B H 0.8263 0.6086 0.2579 0.014 Uiso 1 1 calc R . .
C17B C 0.71281(11) 0.58961(6) 0.34116(6) 0.01516(14) Uani 1 1 d . . .
H17C H 0.6582 0.6279 0.3140 0.018 Uiso 1 1 calc R . .
H17D H 0.7627 0.6193 0.3978 0.018 Uiso 1 1 calc R . .
C12C C 0.92921(10) 0.47394(6) 0.09024(5) 0.01328(13) Uani 1 1 d . . .
H12E H 1.0088 0.5259 0.0949 0.016 Uiso 1 1 calc R . .
H12F H 0.8828 0.4521 0.0314 0.016 Uiso 1 1 calc R . .
N13C N 0.81495(8) 0.49671(5) 0.13231(4) 0.01125(11) Uani 1 1 d . . .
H13C H 0.8379 0.5562 0.1446 0.013 Uiso 1 1 calc R . .
C14C C 0.66329(10) 0.46997(7) 0.07670(5) 0.01563(15) Uani 1 1 d . . .
H14E H 0.6385 0.4081 0.0535 0.019 Uiso 1 1 calc R . .
H14F H 0.6575 0.5025 0.0312 0.019 Uiso 1 1 calc R . .
C15C C 0.55798(10) 0.48887(7) 0.12822(6) 0.01574(15) Uani 1 1 d . . .
H15E H 0.5777 0.5513 0.1478 0.019 Uiso 1 1 calc R . .
H15F H 0.4539 0.4680 0.0960 0.019 Uiso 1 1 calc R . .
N16C N 0.58420(8) 0.44350(5) 0.19880(4) 0.01118(11) Uani 1 1 d . . .
H16C H 0.5437 0.3856 0.1777 0.013 Uiso 1 1 calc R . .
C17C C 0.50019(10) 0.46693(6) 0.26004(5) 0.01373(14) Uani 1 1 d . . .
H17E H 0.4293 0.4149 0.2652 0.016 Uiso 1 1 calc R . .
H17F H 0.4423 0.5075 0.2404 0.016 Uiso 1 1 calc R . .
C18 C 0.60254(10) 0.50765(6) 0.34375(5) 0.01274(13) Uani 1 1 d . . .
Co2 Co 0.447493(12) -0.102287(7) 0.215118(7) 0.00833(2) Uani 1 1 d . . .
Cl21 Cl -0.02190(2) -0.091715(16) 0.045536(15) 0.01854(4) Uani 1 1 d . . .
Cl22 Cl 0.91235(3) -0.120429(18) 0.384602(16) 0.02200(5) Uani 1 1 d . . .
C21 C 0.15407(9) -0.09379(6) 0.10885(5) 0.01221(13) Uani 1 1 d . . .
C22A C 0.19516(10) -0.17208(6) 0.06854(5) 0.01329(13) Uani 1 1 d . . .
H22A H 0.1211 -0.2243 0.0703 0.016 Uiso 1 1 calc R . .
H22B H 0.1916 -0.1687 0.0104 0.016 Uiso 1 1 calc R . .
N23A N 0.34636(8) -0.17894(5) 0.10966(4) 0.01073(11) Uani 1 1 d . . .
H23A H 0.3350 -0.2344 0.1202 0.013 Uiso 1 1 calc R . .
C24A C 0.45177(10) -0.16972(6) 0.05521(5) 0.01417(14) Uani 1 1 d . . .
H24A H 0.4547 -0.1161 0.0331 0.017 Uiso 1 1 calc R . .
H24B H 0.4208 -0.2185 0.0089 0.017 Uiso 1 1 calc R . .
C25A C 0.60200(10) -0.16799(6) 0.10707(5) 0.01392(14) Uani 1 1 d . . .
H25A H 0.6010 -0.2232 0.1260 0.017 Uiso 1 1 calc R . .
H25B H 0.6787 -0.1576 0.0754 0.017 Uiso 1 1 calc R . .
N26A N 0.63354(8) -0.09701(5) 0.17813(4) 0.01071(11) Uani 1 1 d . . .
H26A H 0.6519 -0.0465 0.1576 0.013 Uiso 1 1 calc R . .
C27A C 0.77190(9) -0.09456(6) 0.23995(6) 0.01396(14) Uani 1 1 d . . .
H27A H 0.8411 -0.0376 0.2487 0.017 Uiso 1 1 calc R . .
H27B H 0.8209 -0.1378 0.2187 0.017 Uiso 1 1 calc R . .
C22B C 0.26401(10) -0.01032(6) 0.10910(5) 0.01296(13) Uani 1 1 d . . .
H22C H 0.2793 -0.0089 0.0533 0.016 Uiso 1 1 calc R . .
H22D H 0.2222 0.0386 0.1248 0.016 Uiso 1 1 calc R . .
N23B N 0.41096(8) -0.00120(5) 0.16765(4) 0.01081(11) Uani 1 1 d . . .
H23B H 0.4831 0.0125 0.1386 0.013 Uiso 1 1 calc R . .
C24B C 0.44378(11) 0.07147(6) 0.23769(6) 0.01470(14) Uani 1 1 d . . .
H24C H 0.3602 0.0666 0.2649 0.018 Uiso 1 1 calc R . .
H24D H 0.4589 0.1268 0.2182 0.018 Uiso 1 1 calc R . .
C25B C 0.58335(10) 0.06651(6) 0.29656(6) 0.01500(14) Uani 1 1 d . . .
H25C H 0.6687 0.0765 0.2709 0.018 Uiso 1 1 calc R . .
H25D H 0.6055 0.1105 0.3465 0.018 Uiso 1 1 calc R . .
N26B N 0.55671(8) -0.02096(5) 0.31766(4) 0.01180(11) Uani 1 1 d . . .
H26B H 0.4907 -0.0220 0.3514 0.014 Uiso 1 1 calc R . .
C27B C 0.69362(10) -0.03881(6) 0.36682(5) 0.01569(15) Uani 1 1 d . . .
H27C H 0.6750 -0.0534 0.4192 0.019 Uiso 1 1 calc R . .
H27D H 0.7757 0.0134 0.3795 0.019 Uiso 1 1 calc R . .
C22C C 0.12652(9) -0.10243(6) 0.19300(6) 0.01319(13) Uani 1 1 d . . .
H22E H 0.1013 -0.0500 0.2166 0.016 Uiso 1 1 calc R . .
H22F H 0.0407 -0.1513 0.1873 0.016 Uiso 1 1 calc R . .
N23C N 0.25881(8) -0.11603(5) 0.24999(5) 0.01108(11) Uani 1 1 d . . .
H23C H 0.2776 -0.0750 0.2969 0.013 Uiso 1 1 calc R . .
C24C C 0.22766(10) -0.20034(6) 0.27663(6) 0.01407(14) Uani 1 1 d . . .
H24E H 0.1853 -0.2470 0.2286 0.017 Uiso 1 1 calc R . .
H24F H 0.1560 -0.2018 0.3117 0.017 Uiso 1 1 calc R . .
C25C C 0.37417(10) -0.21057(6) 0.32388(6) 0.01473(14) Uani 1 1 d . . .
H25E H 0.4126 -0.1666 0.3742 0.018 Uiso 1 1 calc R . .
H25F H 0.3621 -0.2678 0.3395 0.018 Uiso 1 1 calc R . .
N26C N 0.47836(8) -0.20024(5) 0.26893(5) 0.01175(11) Uani 1 1 d . . .
H26C H 0.4464 -0.2486 0.2280 0.014 Uiso 1 1 calc R . .
C27C C 0.63286(10) -0.19901(6) 0.31172(6) 0.01521(14) Uani 1 1 d . . .
H27E H 0.6679 -0.2431 0.2804 0.018 Uiso 1 1 calc R . .
H27F H 0.6326 -0.2138 0.3664 0.018 Uiso 1 1 calc R . .
C28 C 0.74004(9) -0.11219(6) 0.32147(5) 0.01384(14) Uani 1 1 d . . .
Cl1 Cl 1.10141(3) 0.411096(15) 0.436143(13) 0.01691(4) Uani 1 1 d . . .
Cl2 Cl 0.85102(3) 0.695784(16) 0.172896(18) 0.02210(5) Uani 1 1 d . . .
Cl3 Cl 0.44041(2) 0.251276(15) 0.119214(15) 0.01783(4) Uani 1 1 d . . .
Cl4 Cl 0.70547(2) 0.071095(14) 0.106373(13) 0.01520(4) Uani 1 1 d . . .
Cl5 Cl 0.31061(3) 0.001318(16) 0.420456(14) 0.01815(4) Uani 1 1 d . . .
Cl6 Cl 0.31296(3) -0.369768(14) 0.140658(16) 0.01833(4) Uani 1 1 d . . .
O1 O 0.93643(17) 0.21728(8) 0.42910(13) 0.0327(5) Uani 0.793(6) 1 d P A 1
H1A H 0.9891 0.2670 0.4308 0.049 Uiso 0.79 1 d P A 1
H1B H 0.9783 0.1807 0.4094 0.049 Uiso 0.79 1 d P A 1
O1' O 0.9814(7) 0.2321(4) 0.4711(5) 0.0337(14) Uiso 0.207(6) 1 d P A 2
H1A' H 1.0156 0.2801 0.4586 0.051 Uiso 0.21 1 d P A 2
H1B' H 0.9980 0.1929 0.4385 0.051 Uiso 0.21 1 d P A 2
O2 O 0.6284(3) 0.64800(16) 0.01607(15) 0.0211(4) Uiso 0.33 1 d P . .
H2A H 0.6975 0.6712 0.0584 0.032 Uiso 0.33 1 d P . .
H2B H 0.6229 0.6842 -0.0158 0.032 Uiso 0.33 1 d P . .
O3 O 0.19211(9) 0.25524(5) 0.22030(5) 0.02241(14) Uani 1 1 d . . .
H3A H 0.2560 0.2536 0.1919 0.034 Uiso 1 1 d . . .
H3B H 0.2380 0.2730 0.2701 0.034 Uiso 1 1 d . . .
O4 O 1.04091(9) 0.09087(5) 0.20503(6) 0.02581(16) Uani 1 1 d . . .
H4A H 0.9520 0.0856 0.1789 0.039 Uiso 1 1 d . . .
H4B H 1.0885 0.1425 0.2098 0.039 Uiso 1 1 d . . .
O5 O 0.44661(13) 0.20349(6) 0.47578(7) 0.0393(2) Uani 1 1 d . . .
H5A H 0.3981 0.1517 0.4597 0.059 Uiso 1 1 d . . .
H5B H 0.5383 0.2046 0.4900 0.059 Uiso 1 1 d . . .
O6 O 0.73395(14) 0.18056(8) 0.51527(7) 0.0411(3) Uani 1 1 d . . .
H6A H 0.7284 0.1322 0.5302 0.062 Uiso 1 1 d . . .
H6B H 0.8019 0.1886 0.4893 0.062 Uiso 1 1 d . . .
O7 O 1.03284(11) 0.08931(7) 0.36514(7) 0.0331(2) Uani 1 1 d . . .
H7A H 1.1034 0.0668 0.3832 0.050 Uiso 1 1 d . . .
H7B H 1.0294 0.0916 0.3150 0.050 Uiso 1 1 d . . .
O8 O 0.34861(9) 0.31300(5) 0.37934(5) 0.02378(15) Uani 1 1 d . . .
H8A H 0.2857 0.3361 0.3968 0.036 Uiso 1 1 d . . .
H8B H 0.3748 0.2800 0.4115 0.036 Uiso 1 1 d . . .

loop_
_atom_site_aniso_label
_atom_site_aniso_U_11
_atom_site_aniso_U_22
_atom_site_aniso_U_33
_atom_site_aniso_U_23
_atom_site_aniso_U_13
_atom_site_aniso_U_12
Co1 0.00784(4) 0.00793(4) 0.00880(4) 0.00230(3) 0.00136(3) 0.00160(3)
Cl11 0.01585(9) 0.01975(9) 0.02108(10) 0.00382(8) 0.01023(7) 0.00635(7)
Cl12 0.02140(10) 0.02248(10) 0.01821(9) 0.00437(8) 0.01127(8) 0.00941(8)
C11 0.0110(3) 0.0129(3) 0.0142(3) 0.0027(3) 0.0049(3) 0.0035(2)
C12A 0.0131(3) 0.0121(3) 0.0163(3) 0.0007(3) 0.0060(3) 0.0024(3)
N13A 0.0100(3) 0.0103(3) 0.0118(3) 0.0022(2) 0.0026(2) 0.0019(2)
C14A 0.0168(4) 0.0104(3) 0.0159(3) 0.0043(3) 0.0040(3) 0.0046(3)
C15A 0.0168(4) 0.0102(3) 0.0146(3) 0.0041(3) 0.0047(3) 0.0014(3)
N16A 0.0105(3) 0.0105(3) 0.0111(3) 0.0029(2) 0.0017(2) 0.0020(2)
C17A 0.0157(3) 0.0146(3) 0.0119(3) 0.0041(3) 0.0051(3) 0.0043(3)
C12B 0.0095(3) 0.0145(3) 0.0164(3) 0.0030(3) 0.0026(3) 0.0029(3)
N13B 0.0098(3) 0.0105(3) 0.0127(3) 0.0029(2) 0.0016(2) 0.0014(2)
C14B 0.0119(3) 0.0114(3) 0.0177(4) 0.0012(3) 0.0018(3) -0.0011(3)
C15B 0.0145(3) 0.0123(3) 0.0152(3) -0.0005(3) 0.0011(3) 0.0001(3)
N16B 0.0128(3) 0.0100(3) 0.0124(3) 0.0026(2) 0.0034(2) 0.0023(2)
C17B 0.0177(4) 0.0118(3) 0.0180(4) 0.0023(3) 0.0078(3) 0.0046(3)
C12C 0.0129(3) 0.0159(3) 0.0131(3) 0.0046(3) 0.0055(3) 0.0045(3)
N13C 0.0112(3) 0.0124(3) 0.0113(3) 0.0037(2) 0.0031(2) 0.0038(2)
C14C 0.0129(3) 0.0245(4) 0.0106(3) 0.0057(3) 0.0019(3) 0.0064(3)
C15C 0.0136(3) 0.0235(4) 0.0139(3) 0.0088(3) 0.0034(3) 0.0092(3)
N16C 0.0103(3) 0.0126(3) 0.0111(3) 0.0030(2) 0.0025(2) 0.0033(2)
C17C 0.0111(3) 0.0180(4) 0.0132(3) 0.0032(3) 0.0041(3) 0.0048(3)
C18 0.0135(3) 0.0133(3) 0.0134(3) 0.0028(3) 0.0058(3) 0.0048(3)
Co2 0.00847(4) 0.00788(4) 0.00931(4) 0.00209(3) 0.00334(3) 0.00196(3)
Cl21 0.01170(8) 0.02217(10) 0.02242(10) 0.00880(8) 0.00110(7) 0.00554(7)
Cl22 0.01393(9) 0.02885(12) 0.02182(10) 0.00656(9) -0.00179(7) 0.00682(8)
C21 0.0097(3) 0.0133(3) 0.0144(3) 0.0043(3) 0.0025(2) 0.0037(2)
C22A 0.0111(3) 0.0133(3) 0.0142(3) 0.0010(3) 0.0014(3) 0.0026(3)
N23A 0.0106(3) 0.0107(3) 0.0114(3) 0.0017(2) 0.0034(2) 0.0031(2)
C24A 0.0131(3) 0.0184(4) 0.0115(3) 0.0009(3) 0.0047(3) 0.0043(3)
C25A 0.0127(3) 0.0159(3) 0.0141(3) 0.0003(3) 0.0052(3) 0.0052(3)
N26A 0.0102(3) 0.0108(3) 0.0118(3) 0.0025(2) 0.0036(2) 0.0027(2)
C27A 0.0099(3) 0.0163(4) 0.0158(3) 0.0034(3) 0.0034(3) 0.0030(3)
C22B 0.0123(3) 0.0128(3) 0.0153(3) 0.0057(3) 0.0035(3) 0.0041(3)
N23B 0.0111(3) 0.0096(3) 0.0127(3) 0.0026(2) 0.0048(2) 0.0022(2)
C24B 0.0186(4) 0.0093(3) 0.0167(4) 0.0014(3) 0.0054(3) 0.0039(3)
C25B 0.0171(4) 0.0104(3) 0.0156(3) 0.0009(3) 0.0043(3) -0.0001(3)
N26B 0.0119(3) 0.0121(3) 0.0114(3) 0.0019(2) 0.0037(2) 0.0021(2)
C27B 0.0144(3) 0.0188(4) 0.0121(3) 0.0011(3) 0.0008(3) 0.0037(3)
C22C 0.0109(3) 0.0145(3) 0.0171(3) 0.0056(3) 0.0057(3) 0.0054(3)
N23C 0.0110(3) 0.0109(3) 0.0124(3) 0.0032(2) 0.0047(2) 0.0025(2)
C24C 0.0123(3) 0.0135(3) 0.0184(4) 0.0073(3) 0.0060(3) 0.0023(3)
C25C 0.0139(3) 0.0172(4) 0.0156(3) 0.0084(3) 0.0061(3) 0.0036(3)
N26C 0.0114(3) 0.0112(3) 0.0135(3) 0.0039(2) 0.0035(2) 0.0031(2)
C27C 0.0131(3) 0.0164(4) 0.0181(4) 0.0075(3) 0.0034(3) 0.0054(3)
C28 0.0103(3) 0.0173(4) 0.0138(3) 0.0042(3) 0.0011(3) 0.0040(3)
Cl1 0.01648(9) 0.01890(9) 0.01383(8) 0.00341(7) -0.00088(7) 0.00511(7)
Cl2 0.02467(11) 0.01558(9) 0.03374(13) 0.01404(9) 0.01389(9) 0.00903(8)
Cl3 0.01267(8) 0.01756(9) 0.01971(9) -0.00273(7) 0.00293(7) 0.00059(7)
Cl4 0.01484(8) 0.01656(9) 0.01558(8) 0.00670(7) 0.00561(7) 0.00257(7)
Cl5 0.01862(9) 0.02252(10) 0.01377(8) 0.00045(7) 0.00648(7) 0.00516(8)
Cl6 0.01844(9) 0.01048(8) 0.02583(11) 0.00261(7) 0.00639(8) 0.00234(7)
O1 0.0309(7) 0.0226(6) 0.0562(12) 0.0178(6) 0.0247(7) 0.0110(5)
O3 0.0208(3) 0.0221(3) 0.0261(4) 0.0060(3) 0.0086(3) 0.0054(3)
O4 0.0209(3) 0.0177(3) 0.0345(4) 0.0050(3) -0.0021(3) 0.0035(3)
O5 0.0445(6) 0.0229(4) 0.0419(6) 0.0051(4) -0.0074(4) 0.0070(4)
O6 0.0517(6) 0.0441(6) 0.0499(6) 0.0278(5) 0.0349(5) 0.0264(5)
O7 0.0302(4) 0.0326(5) 0.0400(5) 0.0141(4) 0.0077(4) 0.0115(4)
O8 0.0242(4) 0.0226(4) 0.0264(4) 0.0055(3) 0.0081(3) 0.0070(3)

loop_
_atom_type_symbol
_atom_type_description
_atom_type_scat_dispersion_real
_atom_type_scat_dispersion_imag
_atom_type_scat_source
C C 0.0033 0.0016 'International Tables Vol C Tables 4.2.6.8 and 6.1.1.4'
H H 0.0000 0.0000 'International Tables Vol C Tables 4.2.6.8 and 6.1.1.4'
N N 0.0061 0.0033 'International Tables Vol C Tables 4.2.6.8 and 6.1.1.4'
O O 0.0106 0.0060 'International Tables Vol C Tables 4.2.6.8 and 6.1.1.4'
Cl Cl 0.1484 0.1585 'International Tables Vol C Tables 4.2.6.8 and 6.1.1.4'
Co Co 0.3494 0.9721 'International Tables Vol C Tables 4.2.6.8 and 6.1.1.4'

loop_
_geom_angle_atom_site_label_1
_geom_angle_atom_site_label_2
_geom_angle_atom_site_label_3
_geom_angle
N16B Co1 N16C 91.48(3)
N16B Co1 N13A 174.75(3)
N16C Co1 N13A 92.38(3)
N16B Co1 N13B 86.06(3)
N16C Co1 N13B 175.85(3)
N13A Co1 N13B 90.28(3)
N16B Co1 N13C 93.15(3)
N16C Co1 N13C 85.88(3)
N13A Co1 N13C 90.68(3)
N13B Co1 N13C 90.91(3)
N16B Co1 N16A 89.88(3)
N16C Co1 N16A 90.75(3)
N13A Co1 N16A 86.51(3)
N13B Co1 N16A 92.59(3)
N13C Co1 N16A 175.52(3)
C12B C11 C12C 112.14(7)
C12B C11 C12A 112.72(7)
C12C C11 C12A 112.80(7)
C12B C11 Cl11 106.49(6)
C12C C11 Cl11 106.14(6)
C12A C11 Cl11 105.92(6)
N13A C12A C11 112.44(7)
N13A C12A H12A 109.1
C11 C12A H12A 109.1
N13A C12A H12B 109.1
C11 C12A H12B 109.1
H12A C12A H12B 107.8
C12A N13A C14A 112.32(7)
C12A N13A Co1 117.78(5)
C14A N13A Co1 107.26(5)
C12A N13A H13A 106.2
C14A N13A H13A 106.2
Co1 N13A H13A 106.2
N13A C14A C15A 106.37(7)
N13A C14A H14A 110.5
C15A C14A H14A 110.5
N13A C14A H14B 110.5
C15A C14A H14B 110.5
H14A C14A H14B 108.6
N16A C15A C14A 107.21(7)
N16A C15A H15A 110.3
C14A C15A H15A 110.3
N16A C15A H15B 110.3
C14A C15A H15B 110.3
H15A C15A H15B 108.5
C15A N16A C17A 112.01(7)
C15A N16A Co1 107.45(5)
C17A N16A Co1 118.33(5)
C15A N16A H16A 106.1
C17A N16A H16A 106.1
Co1 N16A H16A 106.1
N16A C17A C18 111.83(7)
N16A C17A H17A 109.3
C18 C17A H17A 109.3
N16A C17A H17B 109.3
C18 C17A H17B 109.3
H17A C17A H17B 107.9
N13B C12B C11 112.05(7)
N13B C12B H12C 109.2
C11 C12B H12C 109.2
N13B C12B H12D 109.2
C11 C12B H12D 109.2
H12C C12B H12D 107.9
C14B N13B C12B 112.03(7)
C14B N13B Co1 107.76(5)
C12B N13B Co1 118.32(5)
C14B N13B H13B 106.0
C12B N13B H13B 106.0
Co1 N13B H13B 106.0
N13B C14B C15B 106.79(7)
N13B C14B H14C 110.4
C15B C14B H14C 110.4
N13B C14B H14D 110.4
C15B C14B H14D 110.4
H14C C14B H14D 108.6
N16B C15B C14B 106.19(7)
N16B C15B H15C 110.5
C14B C15B H15C 110.5
N16B C15B H15D 110.5
C14B C15B H15D 110.5
H15C C15B H15D 108.7
C17B N16B C15B 112.22(7)
C17B N16B Co1 118.04(6)
C15B N16B Co1 107.88(5)
C17B N16B H16B 106.0
C15B N16B H16B 106.0
Co1 N16B H16B 106.0
N16B C17B C18 112.59(7)
N16B C17B H17C 109.1
C18 C17B H17C 109.1
N16B C17B H17D 109.1
C18 C17B H17D 109.1
H17C C17B H17D 107.8
N13C C12C C11 111.43(7)
N13C C12C H12E 109.3
C11 C12C H12E 109.3
N13C C12C H12F 109.3
C11 C12C H12F 109.3
H12E C12C H12F 108.0
C14C N13C C12C 111.62(7)
C14C N13C Co1 107.44(5)
C12C N13C Co1 118.55(5)
C14C N13C H13C 106.1
C12C N13C H13C 106.1
Co1 N13C H13C 106.1
N13C C14C C15C 106.25(7)
N13C C14C H14E 110.5
C15C C14C H14E 110.5
N13C C14C H14F 110.5
C15C C14C H14F 110.5
H14E C14C H14F 108.7
N16C C15C C14C 106.56(7)
N16C C15C H15E 110.4
C14C C15C H15E 110.4
N16C C15C H15F 110.4
C14C C15C H15F 110.4
H15E C15C H15F 108.6
C17C N16C C15C 111.30(7)
C17C N16C Co1 118.59(5)
C15C N16C Co1 108.14(5)
C17C N16C H16C 106.0
C15C N16C H16C 106.0
Co1 N16C H16C 106.0
N16C C17C C18 112.11(7)
N16C C17C H17E 109.2
C18 C17C H17E 109.2
N16C C17C H17F 109.2
C18 C17C H17F 109.2
H17E C17C H17F 107.9
C17B C18 C17C 112.29(7)
C17B C18 C17A 112.86(7)
C17C C18 C17A 112.73(7)
C17B C18 Cl12 105.65(6)
C17C C18 Cl12 105.62(6)
C17A C18 Cl12 107.01(6)
N23A Co2 N23C 91.07(3)
N23A Co2 N26C 91.70(3)
N23C Co2 N26C 86.49(3)
N23A Co2 N26A 86.42(3)
N23C Co2 N26A 176.14(3)
N26C Co2 N26A 90.65(3)
N23A Co2 N23B 90.91(3)
N23C Co2 N23B 90.42(3)
N26C Co2 N23B 175.99(3)
N26A Co2 N23B 92.54(3)
N23A Co2 N26B 176.57(3)
N23C Co2 N26B 91.65(3)
N26C Co2 N26B 90.55(3)
N26A Co2 N26B 90.97(3)
N23B Co2 N26B 86.98(3)
C22C C21 C22A 112.44(7)
C22C C21 C22B 112.98(7)
C22A C21 C22B 112.38(7)
C22C C21 Cl21 105.83(6)
C22A C21 Cl21 105.32(6)
C22B C21 Cl21 107.21(6)
N23A C22A C21 112.24(7)
N23A C22A H22A 109.2
C21 C22A H22A 109.2
N23A C22A H22B 109.2
C21 C22A H22B 109.2
H22A C22A H22B 107.9
C24A N23A C22A 112.42(7)
C24A N23A Co2 107.21(5)
C22A N23A Co2 118.05(5)
C24A N23A H23A 106.1
C22A N23A H23A 106.1
Co2 N23A H23A 106.1
N23A C24A C25A 106.50(7)
N23A C24A H24A 110.4
C25A C24A H24A 110.4
N23A C24A H24B 110.4
C25A C24A H24B 110.4
H24A C24A H24B 108.6
N26A C25A C24A 106.42(7)
N26A C25A H25A 110.4
C24A C25A H25A 110.4
N26A C25A H25B 110.4
C24A C25A H25B 110.4
H25A C25A H25B 108.6
C25A N26A C27A 112.05(7)
C25A N26A Co2 107.33(5)
C27A N26A Co2 118.31(5)
C25A N26A H26A 106.1
C27A N26A H26A 106.1
Co2 N26A H26A 106.1
N26A C27A C28 111.97(7)
N26A C27A H27A 109.2
C28 C27A H27A 109.2
N26A C27A H27B 109.2
C28 C27A H27B 109.2
H27A C27A H27B 107.9
N23B C22B C21 111.53(7)
N23B C22B H22C 109.3
C21 C22B H22C 109.3
N23B C22B H22D 109.3
C21 C22B H22D 109.3
H22C C22B H22D 108.0
C24B N23B C22B 112.50(7)
C24B N23B Co2 106.76(5)
C22B N23B Co2 118.11(5)
C24B N23B H23B 106.2
C22B N23B H23B 106.2
Co2 N23B H23B 106.2
N23B C24B C25B 106.95(7)
N23B C24B H24C 110.3
C25B C24B H24C 110.3
N23B C24B H24D 110.3
C25B C24B H24D 110.3
H24C C24B H24D 108.6
N26B C25B C24B 107.28(7)
N26B C25B H25C 110.3
C24B C25B H25C 110.3
N26B C25B H25D 110.3
C24B C25B H25D 110.3
H25C C25B H25D 108.5
C25B N26B C27B 112.85(7)
C25B N26B Co2 106.92(5)
C27B N26B Co2 118.15(6)
C25B N26B H26B 106.0
C27B N26B H26B 106.0
Co2 N26B H26B 106.0
N26B C27B C28 111.94(7)
N26B C27B H27C 109.2
C28 C27B H27C 109.2
N26B C27B H27D 109.2
C28 C27B H27D 109.2
H27C C27B H27D 107.9
N23C C22C C21 112.05(7)
N23C C22C H22E 109.2
C21 C22C H22E 109.2
N23C C22C H22F 109.2
C21 C22C H22F 109.2
H22E C22C H22F 107.9
C24C N23C C22C 112.27(7)
C24C N23C Co2 107.75(5)
C22C N23C Co2 118.28(5)
C24C N23C H23C 105.9
C22C N23C H23C 105.9
Co2 N23C H23C 105.9
N23C C24C C25C 106.56(7)
N23C C24C H24E 110.4
C25C C24C H24E 110.4
N23C C24C H24F 110.4
C25C C24C H24F 110.4
H24E C24C H24F 108.6
N26C C25C C24C 106.71(7)
N26C C25C H25E 110.4
C24C C25C H25E 110.4
N26C C25C H25F 110.4
C24C C25C H25F 110.4
H25E C25C H25F 108.6
C25C N26C C27C 112.10(7)
C25C N26C Co2 106.82(5)
C27C N26C Co2 117.84(5)
C25C N26C H26C 106.5
C27C N26C H26C 106.5
Co2 N26C H26C 106.5
N26C C27C C28 112.45(7)
N26C C27C H27E 109.1
C28 C27C H27E 109.1
N26C C27C H27F 109.1
C28 C27C H27F 109.1
H27E C27C H27F 107.8
C27C C28 C27B 113.47(8)
C27C C28 C27A 111.62(7)
C27B C28 C27A 112.59(8)
C27C C28 Cl22 105.30(6)
C27B C28 Cl22 106.60(6)
C27A C28 Cl22 106.60(6)
H1A O1 H1B 108.3
H1A' O1' H1B' 108.4
H2A O2 H2B 108.3
H3A O3 H3B 108.3
H4A O4 H4B 108.4
H5A O5 H5B 108.5
H6A O6 H6B 108.4
H7A O7 H7B 108.2
H8A O8 H8B 108.4

loop_
_geom_bond_atom_site_label_1
_geom_bond_atom_site_label_2
_geom_bond_distance
Co1 N16B 1.9767(7)
Co1 N16C 1.9788(7)
Co1 N13A 1.9789(7)
Co1 N13B 1.9808(7)
Co1 N13C 1.9836(7)
Co1 N16A 1.9875(7)
Cl11 C11 1.8052(9)
Cl12 C18 1.8030(9)
C11 C12B 1.5242(13)
C11 C12C 1.5245(13)
C11 C12A 1.5292(12)
C12A N13A 1.4946(11)
C12A H12A 0.9900
C12A H12B 0.9900
N13A C14A 1.4962(11)
N13A H13A 0.9300
C14A C15A 1.5125(13)
C14A H14A 0.9900
C14A H14B 0.9900
C15A N16A 1.4935(11)
C15A H15A 0.9900
C15A H15B 0.9900
N16A C17A 1.5019(11)
N16A H16A 0.9300
C17A C18 1.5250(13)
C17A H17A 0.9900
C17A H17B 0.9900
C12B N13B 1.4960(12)
C12B H12C 0.9900
C12B H12D 0.9900
N13B C14B 1.4891(11)
N13B H13B 0.9300
C14B C15B 1.5110(13)
C14B H14C 0.9900
C14B H14D 0.9900
C15B N16B 1.4936(12)
C15B H15C 0.9900
C15B H15D 0.9900
N16B C17B 1.4910(12)
N16B H16B 0.9300
C17B C18 1.5232(13)
C17B H17C 0.9900
C17B H17D 0.9900
C12C N13C 1.4959(11)
C12C H12E 0.9900
C12C H12F 0.9900
N13C C14C 1.4922(12)
N13C H13C 0.9300
C14C C15C 1.5080(13)
C14C H14E 0.9900
C14C H14F 0.9900
C15C N16C 1.4921(12)
C15C H15E 0.9900
C15C H15F 0.9900
N16C C17C 1.4916(11)
N16C H16C 0.9300
C17C C18 1.5247(13)
C17C H17E 0.9900
C17C H17F 0.9900
Co2 N23A 1.9744(7)
Co2 N23C 1.9759(7)
Co2 N26C 1.9788(7)
Co2 N26A 1.9800(7)
Co2 N23B 1.9834(7)
Co2 N26B 1.9861(7)
Cl21 C21 1.8006(9)
Cl22 C28 1.8029(9)
C21 C22C 1.5234(13)
C21 C22A 1.5259(12)
C21 C22B 1.5267(12)
C22A N23A 1.4947(11)
C22A H22A 0.9900
C22A H22B 0.9900
N23A C24A 1.4930(11)
N23A H23A 0.9300
C24A C25A 1.5069(13)
C24A H24A 0.9900
C24A H24B 0.9900
C25A N26A 1.4909(11)
C25A H25A 0.9900
C25A H25B 0.9900
N26A C27A 1.4934(11)
N26A H26A 0.9300
C27A C28 1.5260(13)
C27A H27A 0.9900
C27A H27B 0.9900
C22B N23B 1.5040(11)
C22B H22C 0.9900
C22B H22D 0.9900
N23B C24B 1.4953(11)
N23B H23B 0.9300
C24B C25B 1.5110(14)
C24B H24C 0.9900
C24B H24D 0.9900
C25B N26B 1.4933(12)
C25B H25C 0.9900
C25B H25D 0.9900
N26B C27B 1.4982(12)
N26B H26B 0.9300
C27B C28 1.5257(13)
C27B H27C 0.9900
C27B H27D 0.9900
C22C N23C 1.4950(11)
C22C H22E 0.9900
C22C H22F 0.9900
N23C C24C 1.4879(11)
N23C H23C 0.9300
C24C C25C 1.5092(13)
C24C H24E 0.9900
C24C H24F 0.9900
C25C N26C 1.4914(12)
C25C H25E 0.9900
C25C H25F 0.9900
N26C C27C 1.4915(12)
N26C H26C 0.9300
C27C C28 1.5234(13)
C27C H27E 0.9900
C27C H27F 0.9900
O1 H1A 0.8502
O1 H1B 0.8507
O1' H1A' 0.8495
O1' H1B' 0.8500
O2 H2A 0.8497
O2 H2B 0.8514
O3 H3A 0.8503
O3 H3B 0.8502
O4 H4A 0.8497
O4 H4B 0.8500
O5 H5A 0.8499
O5 H5B 0.8493
O6 H6A 0.8500
O6 H6B 0.8495
O7 H7A 0.8505
O7 H7B 0.8512
O8 H8A 0.8501
O8 H8B 0.8502

loop_
_geom_hbond_atom_site_label_D
_geom_hbond_atom_site_label_H
_geom_hbond_atom_site_label_A
_geom_hbond_distance_DH
_geom_hbond_distance_HA
_geom_hbond_distance_DA
_geom_hbond_angle_DHA
_geom_hbond_site_symmetry_A
N13A H13A Cl3 0.93 2.29 3.1873(8) 163.4 .
N16A H16A Cl1 0.93 2.33 3.2272(8) 163.3 .
N13B H13B Cl1 0.93 2.22 3.1437(8) 170.4 .
N16B H16B Cl2 0.93 2.16 3.0877(8) 173.4 .
N13C H13C Cl2 0.93 2.23 3.1481(8) 170.0 .
N16C H16C Cl3 0.93 2.20 3.1314(8) 175.7 .
N23A H23A Cl6 0.93 2.24 3.1728(8) 177.2 .
N26A H26A Cl4 0.93 2.21 3.1356(8) 176.9 .
N23B H23B Cl4 0.93 2.33 3.2249(7) 161.8 .
N26B H26B Cl5 0.93 2.33 3.2380(8) 166.4 .
N23C H23C Cl5 0.93 2.22 3.1391(8) 168.9 .
N26C H26C Cl6 0.93 2.26 3.1670(8) 164.7 .
O1 H1A Cl1 0.85 2.34 3.1843(13) 171.3 .
O1 H1B O7 0.85 1.80 2.6367(17) 169.0 .
O1' H1A' Cl1 0.85 2.23 3.073(6) 175.0 .
O1' H1B' O7 0.85 2.09 2.933(6) 175.0 .
O2 H2A Cl2 0.85 2.11 2.939(2) 164.2 .
O2 H2B Cl3 0.85 2.20 3.032(2) 164.3 2_665
O3 H3A Cl3 0.85 2.34 3.1918(8) 177.4 .
O3 H3B O8 0.85 1.89 2.7388(12) 177.2 .
O4 H4A Cl4 0.85 2.36 3.2071(9) 180.0 .
O4 H4B O3 0.85 1.86 2.7054(12) 179.9 1_655
O5 H5A Cl5 0.85 2.37 3.2035(10) 168.4 .
O5 H5B O6 0.85 1.95 2.7852(17) 167.7 .
O6 H6A Cl5 0.85 2.41 3.2561(11) 173.3 2_656
O6 H6B O1 0.85 1.82 2.6615(16) 172.2 .
O6 H6B O1' 0.85 1.81 2.614(6) 158.0 .
O7 H7A Cl5 0.85 2.44 3.2829(10) 174.0 1_655
O7 H7B O4 0.85 1.89 2.7398(15) 173.4 .
O8 H8A Cl1 0.85 2.48 3.3251(9) 174.3 1_455
O8 H8B O5 0.85 1.90 2.7454(13) 173.8 .

loop_
_geom_torsion_atom_site_label_1
_geom_torsion_atom_site_label_2
_geom_torsion_atom_site_label_3
_geom_torsion_atom_site_label_4
_geom_torsion
C12B C11 C12A N13A 57.15(10)
C12C C11 C12A N13A -71.11(9)
Cl11 C11 C12A N13A 173.21(6)
C11 C12A N13A C14A -113.91(8)
C11 C12A N13A Co1 11.46(9)
N16C Co1 N13A C12A 124.54(6)
N13B Co1 N13A C12A -52.28(6)
N13C Co1 N13A C12A 38.63(6)
N16A Co1 N13A C12A -144.86(6)
N16C Co1 N13A C14A -107.64(6)
N13B Co1 N13A C14A 75.54(6)
N13C Co1 N13A C14A 166.45(6)
N16A Co1 N13A C14A -17.04(5)
C12A N13A C14A C15A 173.90(7)
Co1 N13A C14A C15A 42.97(7)
N13A C14A C15A N16A -54.91(9)
C14A C15A N16A C17A 171.40(7)
C14A C15A N16A Co1 39.82(8)
N16B Co1 N16A C15A 171.03(6)
N16C Co1 N16A C15A 79.56(6)
N13A Co1 N16A C15A -12.79(6)
N13B Co1 N16A C15A -102.92(6)
N16B Co1 N16A C17A 43.02(6)
N16C Co1 N16A C17A -48.45(6)
N13A Co1 N16A C17A -140.80(6)
N13B Co1 N16A C17A 129.08(6)
C15A N16A C17A C18 -120.11(8)
Co1 N16A C17A C18 5.73(9)
C12C C11 C12B N13B 59.51(9)
C12A C11 C12B N13B -69.08(9)
Cl11 C11 C12B N13B 175.20(6)
C11 C12B N13B C14B -117.30(8)
C11 C12B N13B Co1 8.98(9)
N16B Co1 N13B C14B -14.52(6)
N13A Co1 N13B C14B 169.26(6)
N13C Co1 N13B C14B 78.57(6)
N16A Co1 N13B C14B -104.22(6)
N16B Co1 N13B C12B -142.83(6)
N13A Co1 N13B C12B 40.95(6)
N13C Co1 N13B C12B -49.74(6)
N16A Co1 N13B C12B 127.47(6)
C12B N13B C14B C15B 173.13(7)
Co1 N13B C14B C15B 41.30(8)
N13B C14B C15B N16B -54.85(9)
C14B C15B N16B C17B 173.61(7)
C14B C15B N16B Co1 41.90(8)
N16C Co1 N16B C17B 39.32(7)
N13B Co1 N16B C17B -144.03(7)
N13C Co1 N16B C17B 125.27(6)
N16A Co1 N16B C17B -51.42(7)
N16C Co1 N16B C15B 167.78(6)
N13B Co1 N16B C15B -15.57(6)
N13C Co1 N16B C15B -106.26(6)
N16A Co1 N16B C15B 77.04(6)
C15B N16B C17B C18 -117.15(8)
Co1 N16B C17B C18 9.24(10)
C12B C11 C12C N13C -71.77(9)
C12A C11 C12C N13C 56.78(9)
Cl11 C11 C12C N13C 172.33(6)
C11 C12C N13C C14C -113.77(8)
C11 C12C N13C Co1 11.86(9)
N16B Co1 N13C C14C -108.16(6)
N16C Co1 N13C C14C -16.90(6)
N13A Co1 N13C C14C 75.44(6)
N13B Co1 N13C C14C 165.74(6)
N16B Co1 N13C C12C 124.22(6)
N16C Co1 N13C C12C -144.53(6)
N13A Co1 N13C C12C -52.19(6)
N13B Co1 N13C C12C 38.11(6)
C12C N13C C14C C15C 174.84(7)
Co1 N13C C14C C15C 43.28(8)
N13C C14C C15C N16C -55.22(9)
C14C C15C N16C C17C 172.46(7)
C14C C15C N16C Co1 40.53(8)
N16B Co1 N16C C17C -48.16(6)
N13A Co1 N16C C17C 128.28(6)
N13C Co1 N16C C17C -141.21(7)
N16A Co1 N16C C17C 41.74(6)
N16B Co1 N16C C15C 79.72(6)
N13A Co1 N16C C15C -103.85(6)
N13C Co1 N16C C15C -13.33(6)
N16A Co1 N16C C15C 169.61(6)
C15C N16C C17C C18 -120.12(8)
Co1 N16C C17C C18 6.25(10)
N16B C17B C18 C17C -69.77(10)
N16B C17B C18 C17A 58.99(10)
N16B C17B C18 Cl12 175.59(6)
N16C C17C C18 C17B 60.28(10)
N16C C17C C18 C17A -68.55(9)
N16C C17C C18 Cl12 174.94(6)
N16A C17A C18 C17B -67.42(9)
N16A C17A C18 C17C 61.11(9)
N16A C17A C18 Cl12 176.79(6)
C22C C21 C22A N23A -70.33(9)
C22B C21 C22A N23A 58.48(10)
Cl21 C21 C22A N23A 174.88(6)
C21 C22A N23A C24A -115.25(8)
C21 C22A N23A Co2 10.36(9)
N23C Co2 N23A C24A 167.38(6)
N26C Co2 N23A C24A -106.10(6)
N26A Co2 N23A C24A -15.55(6)
N23B Co2 N23A C24A 76.94(6)
N23C Co2 N23A C22A 39.26(6)
N26C Co2 N23A C22A 125.78(6)
N26A Co2 N23A C22A -143.67(6)
N23B Co2 N23A C22A -51.18(6)
C22A N23A C24A C25A 173.80(7)
Co2 N23A C24A C25A 42.48(8)
N23A C24A C25A N26A -55.85(9)
C24A C25A N26A C27A 173.29(7)
C24A C25A N26A Co2 41.82(8)
N23A Co2 N26A C25A -14.80(6)
N26C Co2 N26A C25A 76.86(6)
N23B Co2 N26A C25A -105.55(6)
N26B Co2 N26A C25A 167.42(6)
N23A Co2 N26A C27A -142.73(6)
N26C Co2 N26A C27A -51.07(6)
N23B Co2 N26A C27A 126.52(6)
N26B Co2 N26A C27A 39.50(6)
C25A N26A C27A C28 -115.76(8)
Co2 N26A C27A C28 9.91(9)
C22C C21 C22B N23B 57.64(9)
C22A C21 C22B N23B -70.89(9)
Cl21 C21 C22B N23B 173.85(6)
C21 C22B N23B C24B -114.06(8)
C21 C22B N23B Co2 11.05(9)
N23A Co2 N23B C24B 167.00(6)
N23C Co2 N23B C24B 75.92(6)
N26A Co2 N23B C24B -106.55(6)
N26B Co2 N23B C24B -15.71(6)
N23A Co2 N23B C22B 39.12(6)
N23C Co2 N23B C22B -51.95(6)
N26A Co2 N23B C22B 125.57(6)
N26B Co2 N23B C22B -143.59(6)
C22B N23B C24B C25B 173.03(7)
Co2 N23B C24B C25B 41.93(8)
N23B C24B C25B N26B -55.18(9)
C24B C25B N26B C27B 172.16(7)
C24B C25B N26B Co2 40.62(8)
N23C Co2 N26B C25B -104.26(6)
N26C Co2 N26B C25B 169.23(6)
N26A Co2 N26B C25B 78.57(6)
N23B Co2 N26B C25B -13.93(6)
N23C Co2 N26B C27B 127.20(6)
N26C Co2 N26B C27B 40.69(6)
N26A Co2 N26B C27B -49.97(6)
N23B Co2 N26B C27B -142.47(6)
C25B N26B C27B C28 -117.01(8)
Co2 N26B C27B C28 8.69(10)
C22A C21 C22C N23C 58.38(9)
C22B C21 C22C N23C -70.12(9)
Cl21 C21 C22C N23C 172.85(6)
C21 C22C N23C C24C -117.02(8)
C21 C22C N23C Co2 9.45(9)
N23A Co2 N23C C24C 78.07(6)
N26C Co2 N23C C24C -13.56(6)
N23B Co2 N23C C24C 168.99(6)
N26B Co2 N23C C24C -104.01(6)
N23A Co2 N23C C22C -50.54(6)
N26C Co2 N23C C22C -142.18(6)
N23B Co2 N23C C22C 40.38(6)
N26B Co2 N23C C22C 127.37(6)
C22C N23C C24C C25C 172.48(7)
Co2 N23C C24C C25C 40.52(8)
N23C C24C C25C N26C -55.41(9)
C24C C25C N26C C27C 173.46(7)
C24C C25C N26C Co2 42.97(8)
N23A Co2 N26C C25C -107.52(6)
N23C Co2 N26C C25C -16.55(6)
N26A Co2 N26C C25C 166.05(6)
N26B Co2 N26C C25C 75.07(6)
N23A Co2 N26C C27C 125.32(6)
N23C Co2 N26C C27C -143.72(7)
N26A Co2 N26C C27C 38.88(7)
N26B Co2 N26C C27C -52.09(7)
C25C N26C C27C C28 -113.02(8)
Co2 N26C C27C C28 11.56(10)
N26C C27C C28 C27B 57.00(10)
N26C C27C C28 C27A -71.50(10)
N26C C27C C28 Cl22 173.21(6)
N26B C27B C28 C27C -68.76(10)
N26B C27B C28 C27A 59.24(10)
N26B C27B C28 Cl22 175.79(6)
N26A C27A C28 C27C 58.45(10)
N26A C27A C28 C27B -70.52(9)
N26A C27A C28 Cl22 172.93(6)
